data_8100700
loop_
_publ_author_name
'Makker, J.'
'Dey, S.'
'Mukherjee, S.'
'Kumar, P.'
'Singh, T.P.'

_publ_section_title
;
Crystal structure of Boc-Leu-\DPhe-\DPhe-Ile-OCH~3~, C~36~H~48~N~4~O~7~
;
_journal_issue 3
_journal_name_full 'Zeitschrift f\"ur Kristallographie - New Crystal Structures'
_journal_page_first 372
_journal_page_last 374
_journal_volume 217
_journal_year 2002
_chemical_formula_moiety 'C36 H48 N4 O7'
_chemical_formula_structural 'C36 H48 N4 O7'
_chemical_formula_sum 'C36 H48 N4 O7'
_chemical_formula_weight 648.78
_chemical_name_common
;
tert-butyloxy-carbonyl-leucyl-dehydro-phenylalanyl-dehydro-
phenylalanyl-isoleucine methyl ester
;
_space_group_IT_number 19
_symmetry_cell_setting orthorhombic
_symmetry_space_group_name_Hall 'P 2ac 2ab'
_symmetry_space_group_name_H-M 'P 21 21 21'
_cell_angle_alpha 90.00
_cell_angle_beta 90.00
_cell_angle_gamma 90.00
_cell_formula_units_Z 4
_cell_length_a 11.753(3)
_cell_length_b 14.991(11)
_cell_length_c 21.464(3)
_cell_measurement_temperature 293(2)
_cell_volume 3782(3)
_diffrn_ambient_temperature 293(2)
_exptl_crystal_density_diffrn 1.139
_cod_database_code 8100700

loop_
_symmetry_equiv_pos_as_xyz
'x, y, z'
'-x+1/2, -y, z+1/2'
'x+1/2, -y+1/2, -z'
'-x, y+1/2, -z+1/2'

loop_
_atom_site_aniso_label
_atom_site_aniso_U_11
_atom_site_aniso_U_22
_atom_site_aniso_U_33
_atom_site_aniso_U_23
_atom_site_aniso_U_13
_atom_site_aniso_U_12
C01 0.052(2) 0.044(2) 0.108(4) -0.003(2) 0.024(2) 0.0019(18)
C02 0.090(4) 0.058(3) 0.235(10) -0.020(5) 0.066(6) -0.004(3)
C03 0.113(5) 0.114(5) 0.100(4) 0.001(4) 0.029(4) 0.005(4)
C04 0.052(3) 0.098(4) 0.164(7) -0.013(5) -0.012(4) 0.011(3)
O0 0.0496(14) 0.0350(12) 0.107(2) 0.0061(14) 0.0167(16) -0.0001(11)
C0P 0.0476(17) 0.0314(14) 0.058(2) 0.0088(15) -0.0057(16) -0.0008(14)
O0P 0.0480(13) 0.0357(12) 0.0829(19) 0.0106(12) -0.0029(14) -0.0068(10)
N1 0.0439(15) 0.0299(12) 0.0626(18) 0.0053(12) 0.0031(14) -0.0038(11)
C1A 0.0489(18) 0.0346(15) 0.0407(16) 0.0000(12) 0.0003(15) -0.0032(14)
C1B 0.0496(19) 0.0428(17) 0.0544(19) 0.0024(16) 0.0091(17) -0.0063(15)
C1G 0.060(2) 0.060(2) 0.063(2) -0.003(2) 0.009(2) 0.000(2)
C1D1 0.110(4) 0.083(3) 0.078(3) -0.023(3) 0.020(3) 0.013(3)
C1D2 0.069(3) 0.102(5) 0.152(6) -0.005(5) 0.024(4) 0.009(4)
C1P 0.0422(16) 0.0278(13) 0.0440(16) -0.0030(12) -0.0002(14) -0.0039(13)
O1P 0.0683(16) 0.0278(10) 0.0506(13) -0.0045(10) 0.0039(13) -0.0029(11)
N2 0.0490(15) 0.0257(11) 0.0419(13) 0.0004(10) -0.0029(13) -0.0021(11)
C2A 0.0501(18) 0.0257(13) 0.0431(16) -0.0007(12) 0.0038(15) 0.0037(14)
C2B 0.066(2) 0.0404(17) 0.0482(18) 0.0029(15) -0.0038(18) 0.0056(17)
C2G 0.050(2) 0.0440(18) 0.061(2) -0.0047(17) -0.0086(18) 0.0070(16)
C2D1 0.080(3) 0.084(3) 0.066(3) 0.001(2) -0.024(3) 0.008(3)
C2D2 0.057(2) 0.050(2) 0.077(3) 0.001(2) -0.012(2) 0.0005(18)
C2E1 0.078(4) 0.115(5) 0.094(4) -0.022(4) -0.040(3) 0.002(4)
C2E2 0.057(2) 0.060(3) 0.107(4) 0.007(3) -0.013(3) -0.005(2)
C2Z 0.059(3) 0.072(3) 0.123(5) -0.017(3) -0.033(3) -0.002(2)
C2P 0.0573(19) 0.0266(13) 0.0339(14) -0.0047(12) 0.0062(14) -0.0032(14)
O2P 0.0707(16) 0.0303(11) 0.0571(15) 0.0068(10) 0.0005(14) -0.0041(12)
N3 0.0561(16) 0.0296(12) 0.0455(14) 0.0037(11) 0.0069(13) -0.0045(12)
C3A 0.0515(19) 0.0402(17) 0.061(2) 0.0039(16) 0.0053(18) -0.0057(16)
C3B 0.065(3) 0.058(2) 0.068(3) 0.008(2) 0.016(2) -0.008(2)
C3G 0.080(3) 0.053(2) 0.070(3) 0.009(2) 0.022(2) 0.006(2)
C3D1 0.125(5) 0.094(4) 0.075(3) -0.023(3) 0.051(4) -0.010(4)
C3D2 0.094(4) 0.104(4) 0.085(4) 0.036(3) 0.039(3) 0.023(3)
C3E1 0.199(9) 0.122(6) 0.094(4) -0.052(4) 0.029(6) -0.018(7)
C3E2 0.130(6) 0.134(6) 0.076(4) 0.044(4) 0.046(4) 0.055(5)
C3Z 0.179(8) 0.121(6) 0.057(3) -0.004(4) 0.046(5) 0.042(6)
C3P 0.058(2) 0.048(2) 0.068(2) -0.0054(18) 0.009(2) -0.0193(18)
O3P 0.078(2) 0.099(3) 0.101(3) -0.027(2) 0.016(2) -0.048(2)
N4 0.0608(19) 0.0493(17) 0.0514(17) -0.0024(14) -0.0032(15) -0.0198(15)
C4A 0.070(2) 0.0433(18) 0.053(2) -0.0064(16) -0.0070(19) -0.0162(18)
C4B 0.091(3) 0.052(2) 0.062(2) -0.006(2) -0.027(3) 0.002(2)
C4G1 0.149(6) 0.057(3) 0.069(3) 0.015(2) -0.025(3) -0.032(3)
C4G2 0.116(5) 0.124(6) 0.128(6) 0.010(5) -0.028(5) 0.041(5)
C4D 0.216(11) 0.101(5) 0.114(5) 0.061(4) -0.038(7) -0.029(6)
C4P 0.081(3) 0.0338(17) 0.053(2) 0.0088(16) -0.005(2) -0.0094(18)
O4P 0.105(3) 0.0518(16) 0.0677(18) 0.0094(14) -0.015(2) 0.0012(18)
O5 0.114(3) 0.072(2) 0.0600(18) 0.0042(16) 0.0067(19) 0.011(2)
C5 0.118(5) 0.083(4) 0.088(4) 0.013(3) 0.025(4) 0.017(4)

loop_
_atom_site_label
_atom_site_type_symbol
_atom_site_fract_x
_atom_site_fract_y
_atom_site_fract_z
_atom_site_U_iso_or_equiv
_atom_site_thermal_displace_type
C01 C -0.2984(4) -0.3728(3) -0.2569(3) 0.0681(13) Uani
C02 C -0.3160(6) -0.2750(4) -0.2532(5) 0.128(3) Uani
H02A H -0.3197 -0.2506 -0.2945 0.080 Uiso
H02B H -0.2539 -0.2483 -0.2310 0.080 Uiso
H02C H -0.3860 -0.2629 -0.2317 0.080 Uiso
C03 C -0.2951(7) -0.4142(5) -0.1944(3) 0.109(2) Uani
H03A H -0.2840 -0.4774 -0.1985 0.080 Uiso
H03B H -0.3656 -0.4030 -0.1732 0.080 Uiso
H03C H -0.2335 -0.3891 -0.1708 0.080 Uiso
C04 C -0.3864(5) -0.4161(4) -0.2973(4) 0.105(2) Uani
H04A H -0.3730 -0.4792 -0.2988 0.080 Uiso
H04B H -0.3819 -0.3919 -0.3386 0.080 Uiso
H04C H -0.4606 -0.4049 -0.2804 0.080 Uiso
O0 O -0.1858(2) -0.37896(17) -0.28690(17) 0.0637(8) Uani
C0P C -0.1365(3) -0.4572(2) -0.29646(18) 0.0457(8) Uani
O0P O -0.1817(2) -0.53132(16) -0.29064(14) 0.0555(7) Uani
N1 N -0.0283(3) -0.44719(18) -0.31448(15) 0.0454(7) Uani
H1 H 0.0014 -0.3947 -0.3141 0.080 Uiso
C1A C 0.0407(3) -0.5222(2) -0.33468(16) 0.0414(7) Uani
H1A H 0.0105 -0.5439 -0.3745 0.080 Uiso
C1B C 0.1611(3) -0.4893(2) -0.34520(19) 0.0489(8) Uani
H1BA H 0.1857 -0.4579 -0.3081 0.080 Uiso
H1BB H 0.1599 -0.4465 -0.3791 0.080 Uiso
C1G C 0.2501(4) -0.5608(3) -0.3604(2) 0.0608(10) Uani
H1G H 0.2518 -0.6035 -0.3259 0.080 Uiso
C1D1 C 0.2245(6) -0.6121(4) -0.4202(3) 0.0901(17) Uani
H1DA H 0.1506 -0.6390 -0.4173 0.080 Uiso
H1DB H 0.2808 -0.6578 -0.4261 0.080 Uiso
H1DC H 0.2261 -0.5719 -0.4550 0.080 Uiso
C1D2 C 0.3653(5) -0.5189(5) -0.3655(4) 0.108(2) Uani
H1DD H 0.3816 -0.4863 -0.3281 0.080 Uiso
H1DE H 0.3666 -0.4790 -0.4005 0.080 Uiso
H1DF H 0.4215 -0.5646 -0.3713 0.080 Uiso
C1P C 0.0378(3) -0.59889(19) -0.28777(15) 0.0380(7) Uani
O1P O 0.0296(2) -0.67641(14) -0.30538(11) 0.0489(6) Uani
N2 N 0.0473(3) -0.57630(17) -0.22749(12) 0.0389(6) Uani
H2 H 0.0545 -0.5210 -0.2176 0.080 Uiso
C2A C 0.0456(3) -0.64149(19) -0.17991(15) 0.0396(7) Uani
C2B C 0.1232(4) -0.6478(2) -0.13496(18) 0.0514(9) Uani
H2B H 0.1079 -0.6910 -0.1050 0.080 Uiso
C2G C 0.2292(3) -0.5976(2) -0.12477(19) 0.0517(9) Uani
C2D1 C 0.2748(5) -0.5986(4) -0.0646(2) 0.0764(14) Uani
H2DA H 0.2364 -0.6273 -0.0325 0.080 Uiso
C2D2 C 0.2904(4) -0.5568(3) -0.1716(2) 0.0611(11) Uani
H2DB H 0.2626 -0.5560 -0.2122 0.080 Uiso
C2E1 C 0.3768(5) -0.5569(5) -0.0532(3) 0.0956(19) Uani
H2EA H 0.4059 -0.5564 -0.0129 0.080 Uiso
C2E2 C 0.3932(4) -0.5174(3) -0.1576(3) 0.0746(13) Uani
H2EB H 0.4342 -0.4904 -0.1895 0.080 Uiso
C2Z C 0.4363(5) -0.5161(4) -0.1001(3) 0.0849(17) Uani
H2Z H 0.5054 -0.4882 -0.0920 0.080 Uiso
C2P C -0.0558(3) -0.70349(19) -0.17618(14) 0.0393(7) Uani
O2P O -0.0511(3) -0.77287(15) -0.14689(12) 0.0527(6) Uani
N3 N -0.1516(3) -0.67448(18) -0.20284(13) 0.0438(6) Uani
H3 H -0.1522 -0.6224 -0.2197 0.080 Uiso
C3A C -0.2533(3) -0.7269(2) -0.20436(19) 0.0510(9) Uani
C3B C -0.3220(4) -0.7380(3) -0.1565(2) 0.0637(11) Uani
H3B H -0.3821 -0.7767 -0.1646 0.080 Uiso
C3G C -0.3231(5) -0.7022(3) -0.0935(2) 0.0674(12) Uani
C3D1 C -0.2439(7) -0.6504(4) -0.0672(3) 0.098(2) Uani
H3DA H -0.1804 -0.6342 -0.0904 0.080 Uiso
C3D2 C -0.4149(6) -0.7268(5) -0.0561(3) 0.094(2) Uani
H3DB H -0.4710 -0.7644 -0.0716 0.080 Uiso
C3E1 C -0.2533(10) -0.6203(6) -0.0071(3) 0.138(3) Uani
H3EA H -0.1969 -0.5832 0.0088 0.080 Uiso
C3E2 C -0.4220(8) -0.6944(6) 0.0052(3) 0.114(3) Uani
H3E2 H -0.4848 -0.7094 0.0293 0.080 Uiso
C3Z C -0.3417(9) -0.6430(5) 0.0296(3) 0.119(3) Uani
H3Z H -0.3463 -0.6233 0.0706 0.080 Uiso
C3P C -0.2783(4) -0.7769(3) -0.2638(2) 0.0582(10) Uani
O3P O -0.3657(3) -0.8197(3) -0.2692(2) 0.0929(13) Uani
N4 N -0.2008(3) -0.7698(2) -0.30852(15) 0.0538(8) Uani
H4 H -0.1417 -0.7372 -0.3023 0.080 Uiso
C4A C -0.2133(4) -0.8157(3) -0.36774(18) 0.0555(10) Uani
H4A H -0.2787 -0.8558 -0.3631 0.080 Uiso
C4B C -0.2422(5) -0.7530(3) -0.4216(2) 0.0682(12) Uani
H4B H -0.2484 -0.7896 -0.4592 0.080 Uiso
C4G1 C -0.1492(7) -0.6845(4) -0.4331(3) 0.092(2) Uani
H4GA H -0.1523 -0.6397 -0.4006 0.080 Uiso
H4GB H -0.0758 -0.7139 -0.4304 0.080 Uiso
C4G2 C -0.3555(7) -0.7106(6) -0.4111(4) 0.123(3) Uani
H4GC H -0.4119 -0.7561 -0.4049 0.080 Uiso
H4GD H -0.3755 -0.6753 -0.4468 0.080 Uiso
H4GE H -0.3520 -0.6731 -0.3749 0.080 Uiso
C4D C -0.1587(10) -0.6393(5) -0.4953(3) 0.144(4) Uani
H4DA H -0.0987 -0.5963 -0.4995 0.080 Uiso
H4DB H -0.2310 -0.6097 -0.4982 0.080 Uiso
H4DC H -0.1526 -0.6829 -0.5278 0.080 Uiso
C4P C -0.1113(4) -0.8745(2) -0.37785(19) 0.0556(10) Uani
O4P O -0.0503(4) -0.9026(2) -0.33759(16) 0.0750(9) Uani
O5 O -0.0968(4) -0.8955(2) -0.43790(15) 0.0821(11) Uani
C5 C -0.0039(6) -0.9541(5) -0.4518(3) 0.0964(19) Uani
H5A H -0.0014 -0.9650 -0.4959 0.080 Uiso
H5B H -0.0143 -1.0096 -0.4302 0.080 Uiso
H5C H 0.0662 -0.9271 -0.4388 0.080 Uiso

loop_
_geom_bond_atom_site_label_1
_geom_bond_atom_site_label_2
_geom_bond_distance
_geom_bond_site_symmetry_2
_geom_bond_publ_flag
C01 O0 1.474(5) . ?
C01 C03 1.480(9) . ?
C01 C02 1.482(7) . ?
C01 C04 1.497(8) . ?
C02 H02A 0.9600 . ?
C02 H02B 0.9600 . ?
C02 H02C 0.9600 . ?
C03 H03A 0.9600 . ?
C03 H03B 0.9600 . ?
C03 H03C 0.9600 . ?
C04 H04A 0.9600 . ?
C04 H04B 0.9600 . ?
C04 H04C 0.9600 . ?
O0 C0P 1.324(4) . ?
C0P O0P 1.238(4) . ?
C0P N1 1.338(5) . ?
N1 C1A 1.452(4) . ?
N1 H1 0.8600 . ?
C1A C1B 1.516(5) . ?
C1A C1P 1.529(4) . ?
C1A H1A 0.9800 . ?
C1B C1G 1.532(6) . ?
C1B H1BA 0.9700 . ?
C1B H1BB 0.9700 . ?
C1G C1D2 1.496(8) . ?
C1G C1D1 1.527(7) . ?
C1G H1G 0.9800 . ?
C1D1 H1DA 0.9600 . ?
C1D1 H1DB 0.9600 . ?
C1D1 H1DC 0.9600 . ?
C1D2 H1DD 0.9600 . ?
C1D2 H1DE 0.9600 . ?
C1D2 H1DF 0.9600 . ?
C1P O1P 1.226(4) . ?
C1P N2 1.342(4) . ?
N2 C2A 1.414(4) . ?
N2 H2 0.8600 . ?
C2A C2B 1.331(5) . ?
C2A C2P 1.513(5) . ?
C2B C2G 1.471(6) . ?
C2B H2B 0.9300 . ?
C2G C2D2 1.379(6) . ?
C2G C2D1 1.398(6) . ?
C2D1 C2E1 1.373(8) . ?
C2D1 H2DA 0.9300 . ?
C2D2 C2E2 1.379(6) . ?
C2D2 H2DB 0.9300 . ?
C2E1 C2Z 1.370(9) . ?
C2E1 H2EA 0.9300 . ?
C2E2 C2Z 1.334(8) . ?
C2E2 H2EB 0.9300 . ?
C2Z H2Z 0.9300 . ?
C2P O2P 1.217(4) . ?
C2P N3 1.336(5) . ?
N3 C3A 1.431(5) . ?
N3 H3 0.8600 . ?
C3A C3B 1.317(6) . ?
C3A C3P 1.509(6) . ?
C3B C3G 1.455(7) . ?
C3B H3B 0.9300 . ?
C3G C3D1 1.337(8) . ?
C3G C3D2 1.394(7) . ?
C3D1 C3E1 1.370(8) . ?
C3D1 H3DA 0.9300 . ?
C3D2 C3E2 1.404(10) . ?
C3D2 H3DB 0.9300 . ?
C3E1 C3Z 1.347(12) . ?
C3E1 H3EA 0.9300 . ?
C3E2 C3Z 1.326(11) . ?
C3E2 H3E2 0.9300 . ?
C3Z H3Z 0.9300 . ?
C3P O3P 1.216(5) . ?
C3P N4 1.327(5) . ?
N4 C4A 1.453(5) . ?
N4 H4 0.8600 . ?
C4A C4P 1.504(6) . ?
C4A C4B 1.527(6) . ?
C4A H4A 0.9800 . ?
C4B C4G2 1.493(9) . ?
C4B C4G1 1.520(8) . ?
C4B H4B 0.9800 . ?
C4G1 C4D 1.502(7) . ?
C4G1 H4GA 0.9700 . ?
C4G1 H4GB 0.9700 . ?
C4G2 H4GC 0.9600 . ?
C4G2 H4GD 0.9600 . ?
C4G2 H4GE 0.9600 . ?
C4D H4DA 0.9600 . ?
C4D H4DB 0.9600 . ?
C4D H4DC 0.9600 . ?
C4P O4P 1.199(5) . ?
C4P O5 1.338(5) . ?
O5 C5 1.433(7) . ?
C5 H5A 0.9600 . ?
C5 H5B 0.9600 . ?
C5 H5C 0.9600 . ?
